data_7227374
loop_
_publ_author_name
'Suresh, Kuthuru'
'Khandavilli, U. B. Rao'
'Gunnam, Anilkumar'
'Nangia, Ashwini'

_publ_section_title
;
 Polymorphism, isostructurality and physicochemical properties of
 glibenclamide salts
;
_journal_issue 6
_journal_name_full CrystEngComm
_journal_page_first 918
_journal_paper_doi 10.1039/C6CE02295B
_journal_volume 19
_journal_year 2017
_chemical_formula_moiety 'C23 H27 Cl K N3 O5 S'
_chemical_formula_sum 'C23 H27 Cl K N3 O5 S'
_chemical_formula_weight 532.08
_chemical_melting_point 523
_chemical_name_common 'Glibenclamide-potassium salt'
_chemical_name_systematic
; 
 5-chloro-N-(4-[N-(cyclohexylcarbamoyl)sulfamoyl]phenethyl)-2-methoxybenzamide-potassium 
;
_space_group_crystal_system monoclinic
_space_group_IT_number 14
_space_group_name_Hall '-P 2ybc'
_space_group_name_H-M_alt 'P 1 21/c 1'
_symmetry_space_group_name_Hall '-P 2ybc'
_symmetry_space_group_name_H-M 'P 1 21/c 1'
_atom_sites_solution_hydrogens mixed
_audit_creation_method SHELXL-2014/7
_audit_update_record
;
2016-11-01 deposited with the CCDC.
2017-01-04 downloaded from the CCDC.
;
_cell_angle_alpha 90
_cell_angle_beta 109.69(2)
_cell_angle_gamma 90
_cell_formula_units_Z 4
_cell_length_a 19.819(4)
_cell_length_b 6.2006(9)
_cell_length_c 21.636(5)
_cell_measurement_reflns_used 2479
_cell_measurement_temperature 298(2)
_cell_measurement_theta_max 28.8948
_cell_measurement_theta_min 2.8199
_cell_volume 2503.4(9)
_computing_cell_refinement
;
CrysAlisPro, Agilent Technologies,
Version 1.171.37.34i (release 04-08-2014 CrysAlis171 .NET)
(compiled Aug  4 2014,14:34:23)
;
_computing_data_collection
;
CrysAlisPro, Agilent Technologies,
Version 1.171.37.34i (release 04-08-2014 CrysAlis171 .NET)
(compiled Aug  4 2014,14:34:23)
;
_computing_data_reduction
;
CrysAlisPro, Agilent Technologies,
Version 1.171.37.34i (release 04-08-2014 CrysAlis171 .NET)
(compiled Aug  4 2014,14:34:23)
;
_computing_structure_refinement 'SHELXL-2014/7 (Sheldrick, 2014)'
_diffrn_ambient_temperature 298(2)
_diffrn_measured_fraction_theta_full 0.999
_diffrn_measured_fraction_theta_max 0.999
_diffrn_measurement_device_type 'Xcalibur, Eos, Gemini'
_diffrn_measurement_method '\w scans'
_diffrn_radiation_type MoK\a
_diffrn_radiation_wavelength 0.71073
_diffrn_reflns_av_R_equivalents 0.0426
_diffrn_reflns_av_unetI/netI 0.0948
_diffrn_reflns_Laue_measured_fraction_full 0.999
_diffrn_reflns_Laue_measured_fraction_max 0.999
_diffrn_reflns_limit_h_max 15
_diffrn_reflns_limit_h_min -24
_diffrn_reflns_limit_k_max 4
_diffrn_reflns_limit_k_min -7
_diffrn_reflns_limit_l_max 27
_diffrn_reflns_limit_l_min -22
_diffrn_reflns_number 9605
_diffrn_reflns_point_group_measured_fraction_full 0.999
_diffrn_reflns_point_group_measured_fraction_max 0.999
_diffrn_reflns_theta_full 25.242
_diffrn_reflns_theta_max 26.371
_diffrn_reflns_theta_min 3.211
_diffrn_source 'fine-focus sealed tube'
_exptl_absorpt_coefficient_mu 0.441
_exptl_absorpt_correction_T_max 0.9489
_exptl_absorpt_correction_T_min 0.8573
_exptl_absorpt_correction_type multi-scan
_exptl_absorpt_process_details
;
CrysAlisPro, Agilent Technologies,
Version 1.171.37.34i (release 04-08-2014 CrysAlis171 .NET)
(compiled Aug  4 2014,14:34:23)
Empirical absorption correction using spherical harmonics,
 implemented in SCALE3 ABSPACK scaling algorithm.
;
_exptl_crystal_colour colorless
_exptl_crystal_density_diffrn 1.412
_exptl_crystal_description block
_exptl_crystal_F_000 1112
_exptl_crystal_preparation ', Pharmaceutical'
_exptl_crystal_recrystallization_method 'Re-crystallisation from solvent: Methanol'
_exptl_crystal_size_max 0.360
_exptl_crystal_size_mid 0.240
_exptl_crystal_size_min 0.120
_refine_diff_density_max 0.898
_refine_diff_density_min -0.858
_refine_diff_density_rms 0.090
_refine_ls_extinction_method none
_refine_ls_goodness_of_fit_ref 0.984
_refine_ls_hydrogen_treatment mixed
_refine_ls_matrix_type full
_refine_ls_number_parameters 312
_refine_ls_number_reflns 5104
_refine_ls_number_restraints 0
_refine_ls_restrained_S_all 0.984
_refine_ls_R_factor_all 0.1575
_refine_ls_R_factor_gt 0.0832
_refine_ls_shift/su_max 0.000
_refine_ls_shift/su_mean 0.000
_refine_ls_structure_factor_coef Fsqd
_refine_ls_weighting_details 'w=1/[\s^2^(Fo^2^)+(0.1428P)^2^] where P=(Fo^2^+2Fc^2^)/3'
_refine_ls_weighting_scheme calc
_refine_ls_wR_factor_gt 0.2247
_refine_ls_wR_factor_ref 0.2568
_reflns_Friedel_coverage 0.000
_reflns_number_gt 2515
_reflns_number_total 5104
_reflns_threshold_expression 'I > 2\s(I)'
_cod_data_source_file c6ce02295b2.cif
_cod_data_source_block GBA-K-Form-I
_cod_depositor_comments
;
The following automatic conversions were performed:

'_chemical_melting_point' value '523K' was changed to '523' - the
value should be numeric and without a unit designator.

Automatic conversion script
Id: cif_fix_values 4268 2015-11-12 08:31:59Z antanas 

 Adding full bibliography for 7227370--7227375.cif.
;
_cod_original_cell_volume 2503.3(9)
_cod_database_code 7227374
_shelx_shelxl_version_number 2014/7
_shelx_space_group_comment
;
The symmetry employed for this shelxl refinement is uniquely defined
by the following loop, which should always be used as a source of
symmetry information in preference to the above space-group names.
They are only intended as comments.
;
_shelx_estimated_absorpt_t_min 0.857
_shelx_estimated_absorpt_t_max 0.949

loop_
_space_group_symop_operation_xyz
'x, y, z'
'-x, y+1/2, -z+1/2'
'-x, -y, -z'
'x, -y-1/2, z-1/2'

loop_
_atom_site_label
_atom_site_type_symbol
_atom_site_fract_x
_atom_site_fract_y
_atom_site_fract_z
_atom_site_U_iso_or_equiv
_atom_site_adp_type
_atom_site_occupancy
_atom_site_site_symmetry_order
_atom_site_calc_flag
_atom_site_refinement_flags_posn
_atom_site_refinement_flags_adp
S1 S 0.06792(7) 0.8151(2) 0.10605(6) 0.0379(4) Uani 1 1 d . .
K1 K -0.10668(8) 0.6662(2) -0.03667(8) 0.0670(5) Uani 1 1 d . .
Cl1 Cl 0.42196(15) -0.3238(4) 0.45795(14) 0.1279(11) Uani 1 1 d . .
O3 O 0.01595(18) 0.6510(6) 0.07369(17) 0.0482(10) Uani 1 1 d . .
O1 O 0.2186(2) 0.1697(6) 0.48116(18) 0.0472(9) Uani 1 1 d . .
O4 O 0.0456(2) 1.0360(6) 0.0890(2) 0.0529(10) Uani 1 1 d . .
C13 C 0.0812(2) 0.7884(7) 0.1911(2) 0.0313(11) Uani 1 1 d . .
C16 C 0.2005(3) 0.8735(9) 0.1192(3) 0.0411(13) Uani 1 1 d . .
C7 C 0.2335(3) 0.2691(9) 0.4384(3) 0.0409(13) Uani 1 1 d . .
C3 C 0.2872(3) 0.1783(8) 0.4086(3) 0.0379(12) Uani 1 1 d . .
O5 O 0.20467(19) 1.0533(6) 0.1440(2) 0.0557(11) Uani 1 1 d . .
C12 C 0.0628(3) 0.5978(8) 0.2143(2) 0.0386(12) Uani 1 1 d . .
H12 H 0.0440 0.4834 0.1859 0.046 Uiso 1 1 calc R U
N2 N 0.1394(2) 0.7462(7) 0.0947(2) 0.0396(10) Uani 1 1 d . .
N3 N 0.2585(2) 0.7745(7) 0.1122(3) 0.0529(13) Uani 1 1 d . .
H3A H 0.2523 0.6562 0.0902 0.063 Uiso 1 1 calc R U
C15 C 0.1187(3) 0.9353(9) 0.2992(3) 0.0500(14) Uani 1 1 d . .
H15 H 0.1383 1.0497 0.3273 0.060 Uiso 1 1 calc R U
O2 O 0.2552(2) 0.4151(7) 0.3176(2) 0.0687(12) Uani 1 1 d . .
C10 C 0.1010(3) 0.7482(9) 0.3247(3) 0.0431(13) Uani 1 1 d . .
N1 N 0.2013(3) 0.4523(9) 0.4137(2) 0.0564(14) Uani 1 1 d . .
C4 C 0.2954(3) 0.2464(9) 0.3499(3) 0.0477(14) Uani 1 1 d . .
C11 C 0.0727(3) 0.5796(9) 0.2812(3) 0.0483(14) Uani 1 1 d . .
H11 H 0.0602 0.4516 0.2970 0.058 Uiso 1 1 calc R U
C14 C 0.1081(3) 0.9571(8) 0.2331(3) 0.0435(13) Uani 1 1 d . .
H14 H 0.1192 1.0865 0.2171 0.052 Uiso 1 1 calc R U
C2 C 0.3262(3) 0.0063(10) 0.4408(3) 0.0544(15) Uani 1 1 d . .
H2 H 0.3210 -0.0406 0.4798 0.065 Uiso 1 1 calc R U
C18 C 0.3839(3) 0.6771(9) 0.1549(3) 0.0551(16) Uani 1 1 d . .
H18A H 0.3803 0.6025 0.1145 0.066 Uiso 1 1 calc R U
H18B H 0.3727 0.5747 0.1840 0.066 Uiso 1 1 calc R U
C8 C 0.1367(4) 0.5365(11) 0.4287(3) 0.072(2) Uani 1 1 d . .
H8A H 0.0986 0.4302 0.4150 0.087 Uiso 1 1 calc R U
H8B H 0.1495 0.5554 0.4758 0.087 Uiso 1 1 calc R U
C17 C 0.3305(3) 0.8592(9) 0.1400(3) 0.0445(13) Uani 1 1 d . .
H17 H 0.3343 0.9294 0.1816 0.053 Uiso 1 1 calc R U
C22 C 0.3487(3) 1.0262(9) 0.0964(3) 0.0559(16) Uani 1 1 d . .
H22A H 0.3444 0.9608 0.0546 0.067 Uiso 1 1 calc R U
H22B H 0.3145 1.1439 0.0882 0.067 Uiso 1 1 calc R U
C9 C 0.1110(3) 0.7345(11) 0.3972(3) 0.0625(17) Uani 1 1 d . .
H9B H 0.1440 0.8473 0.4198 0.075 Uiso 1 1 calc R U
H9A H 0.0653 0.7651 0.4026 0.075 Uiso 1 1 calc R U
C5 C 0.3427(3) 0.1385(10) 0.3262(3) 0.0629(18) Uani 1 1 d . .
H5 H 0.3481 0.1827 0.2871 0.076 Uiso 1 1 calc R U
C19 C 0.4609(3) 0.7610(11) 0.1874(3) 0.0638(17) Uani 1 1 d . .
H19B H 0.4657 0.8237 0.2298 0.077 Uiso 1 1 calc R U
H19A H 0.4943 0.6416 0.1947 0.077 Uiso 1 1 calc R U
C23 C 0.2595(4) 0.4889(11) 0.2558(3) 0.0720(19) Uani 1 1 d . .
H23A H 0.2483 0.3720 0.2249 0.108 Uiso 1 1 calc R U
H23C H 0.3072 0.5396 0.2622 0.108 Uiso 1 1 calc R U
H23B H 0.2260 0.6042 0.2392 0.108 Uiso 1 1 calc R U
C20 C 0.4792(3) 0.9294(11) 0.1447(4) 0.0691(19) Uani 1 1 d . .
H20A H 0.4804 0.8622 0.1046 0.083 Uiso 1 1 calc R U
H20B H 0.5265 0.9878 0.1677 0.083 Uiso 1 1 calc R U
C6 C 0.3818(4) -0.0339(11) 0.3601(4) 0.074(2) Uani 1 1 d . .
H6 H 0.4139 -0.1047 0.3441 0.089 Uiso 1 1 calc R U
C1 C 0.3735(3) -0.1000(11) 0.4164(4) 0.0680(19) Uani 1 1 d . .
C21 C 0.4236(3) 1.1144(10) 0.1275(4) 0.070(2) Uani 1 1 d . .
H21B H 0.4266 1.1932 0.1671 0.084 Uiso 1 1 calc R U
H21A H 0.4343 1.2137 0.0974 0.084 Uiso 1 1 calc R U
H1A H 0.237(2) 0.536(7) 0.419(2) 0.020(13) Uiso 1 1 d . .

loop_
_atom_site_aniso_label
_atom_site_aniso_U_11
_atom_site_aniso_U_22
_atom_site_aniso_U_33
_atom_site_aniso_U_23
_atom_site_aniso_U_13
_atom_site_aniso_U_12
S1 0.0325(7) 0.0451(8) 0.0364(7) 0.0032(6) 0.0120(5) -0.0042(6)
K1 0.0692(10) 0.0687(10) 0.0671(10) -0.0033(7) 0.0282(8) -0.0019(8)
Cl1 0.140(2) 0.141(2) 0.135(2) 0.0683(17) 0.0882(18) 0.0932(17)
O3 0.041(2) 0.063(2) 0.038(2) -0.0061(18) 0.0099(17) -0.0163(18)
O1 0.055(2) 0.052(2) 0.041(2) 0.0005(18) 0.0249(19) 0.0023(18)
O4 0.044(2) 0.051(2) 0.067(3) 0.022(2) 0.0222(19) 0.0063(19)
C13 0.027(2) 0.035(3) 0.033(3) 0.002(2) 0.011(2) -0.003(2)
C16 0.042(3) 0.050(3) 0.038(3) 0.005(3) 0.023(3) 0.003(3)
C7 0.042(3) 0.045(3) 0.032(3) -0.011(3) 0.007(2) 0.003(3)
C3 0.029(3) 0.049(3) 0.036(3) 0.002(3) 0.012(2) -0.001(3)
O5 0.041(2) 0.055(2) 0.076(3) -0.024(2) 0.026(2) -0.008(2)
C12 0.040(3) 0.040(3) 0.034(3) -0.003(2) 0.011(2) -0.007(2)
N2 0.036(2) 0.047(2) 0.040(3) -0.007(2) 0.0188(19) -0.008(2)
N3 0.036(3) 0.055(3) 0.072(4) -0.021(3) 0.024(2) -0.005(2)
C15 0.043(3) 0.052(3) 0.055(4) -0.019(3) 0.017(3) -0.002(3)
O2 0.078(3) 0.084(3) 0.059(3) 0.029(2) 0.043(2) 0.030(3)
C10 0.030(3) 0.063(4) 0.037(3) -0.008(3) 0.013(2) 0.002(3)
N1 0.059(3) 0.064(3) 0.052(3) 0.008(3) 0.028(3) 0.011(3)
C4 0.045(3) 0.057(3) 0.045(3) 0.003(3) 0.020(3) 0.003(3)
C11 0.043(3) 0.052(3) 0.055(4) 0.010(3) 0.024(3) -0.004(3)
C14 0.043(3) 0.038(3) 0.054(4) -0.007(3) 0.021(3) -0.008(3)
C2 0.052(4) 0.068(4) 0.047(3) 0.010(3) 0.021(3) 0.008(3)
C18 0.053(4) 0.051(3) 0.070(4) 0.011(3) 0.032(3) 0.011(3)
C8 0.097(5) 0.081(5) 0.057(4) 0.002(4) 0.049(4) 0.024(4)
C17 0.035(3) 0.056(3) 0.044(3) -0.004(3) 0.014(2) 0.000(3)
C22 0.041(3) 0.060(4) 0.064(4) 0.015(3) 0.013(3) 0.007(3)
C9 0.055(4) 0.094(5) 0.042(3) 0.002(3) 0.021(3) 0.015(4)
C5 0.067(4) 0.074(4) 0.064(4) 0.013(4) 0.043(4) 0.018(4)
C19 0.043(3) 0.080(4) 0.064(4) 0.015(4) 0.013(3) 0.017(3)
C23 0.082(5) 0.085(5) 0.057(4) 0.025(4) 0.035(4) 0.017(4)
C20 0.035(3) 0.082(5) 0.086(5) 0.006(4) 0.014(3) -0.003(3)
C6 0.067(4) 0.085(5) 0.091(5) 0.017(4) 0.053(4) 0.031(4)
C1 0.062(4) 0.076(4) 0.076(5) 0.022(4) 0.035(4) 0.026(4)
C21 0.040(4) 0.063(4) 0.100(6) 0.023(4) 0.012(3) -0.006(3)

loop_
_atom_type_symbol
_atom_type_description
_atom_type_scat_dispersion_real
_atom_type_scat_dispersion_imag
_atom_type_scat_source
C C 0.0033 0.0016 'International Tables Vol C Tables 4.2.6.8 and 6.1.1.4'
H H 0.0000 0.0000 'International Tables Vol C Tables 4.2.6.8 and 6.1.1.4'
O O 0.0106 0.0060 'International Tables Vol C Tables 4.2.6.8 and 6.1.1.4'
S S 0.1246 0.1234 'International Tables Vol C Tables 4.2.6.8 and 6.1.1.4'
Na Na 0.0362 0.0249 'International Tables Vol C Tables 4.2.6.8 and 6.1.1.4'
Cl Cl 0.1484 0.1585 'International Tables Vol C Tables 4.2.6.8 and 6.1.1.4'
N N 0.0061 0.0033 'International Tables Vol C Tables 4.2.6.8 and 6.1.1.4'
K K 0.2009 0.2494 'International Tables Vol C Tables 4.2.6.8 and 6.1.1.4'

loop_
_geom_angle_atom_site_label_1
_geom_angle_atom_site_label_2
_geom_angle_atom_site_label_3
_geom_angle
_geom_angle_site_symmetry_1
_geom_angle_site_symmetry_3
O4 S1 O3 115.8(2) . .
O4 S1 N2 115.5(2) . .
O3 S1 N2 105.3(2) . .
O4 S1 C13 106.1(2) . .
O3 S1 C13 105.5(2) . .
N2 S1 C13 108.0(2) . .
O4 S1 K1 141.34(17) . 3_565
O3 S1 K1 54.79(15) . 3_565
N2 S1 K1 50.99(15) . 3_565
C13 S1 K1 112.52(16) . 3_565
O4 S1 K1 33.92(15) . 3_575
O3 S1 K1 128.25(16) . 3_575
N2 S1 K1 81.60(16) . 3_575
C13 S1 K1 121.18(16) . 3_575
K1 S1 K1 116.87(5) 3_565 3_575
O4 K1 O3 89.88(12) 3_575 .
O4 K1 N2 120.52(13) 3_575 3_565
O3 K1 N2 110.79(13) . 3_565
O4 K1 O1 134.64(12) 3_575 2
O3 K1 O1 102.55(12) . 2
N2 K1 O1 95.70(11) 3_565 2
O4 K1 O3 86.61(11) 3_575 3_565
O3 K1 O3 76.93(12) . 3_565
N2 K1 O3 49.17(11) 3_565 3_565
O1 K1 O3 138.55(11) 2 3_565
O4 K1 O5 62.65(11) 3_575 3_575
O3 K1 O5 146.04(11) . 3_575
N2 K1 O5 100.78(12) 3_565 3_575
O1 K1 O5 85.98(11) 2 3_575
O3 K1 O5 117.84(11) 3_565 3_575
O4 K1 C8 91.89(14) 3_575 2
O3 K1 C8 75.07(16) . 2
N2 K1 C8 146.40(13) 3_565 2
O1 K1 C8 51.52(13) 2 2
O3 K1 C8 151.96(16) 3_565 2
O5 K1 C8 85.69(15) 3_575 2
O4 K1 S1 102.11(10) 3_575 3_565
O3 K1 S1 94.81(9) . 3_565
N2 K1 S1 25.68(8) 3_565 3_565
O1 K1 S1 119.67(8) 2 3_565
O3 K1 S1 23.65(7) 3_565 3_565
O5 K1 S1 109.53(9) 3_575 3_565
C8 K1 S1 162.80(12) 2 3_565
O4 K1 S1 17.68(8) 3_575 3_575
O3 K1 S1 97.81(9) . 3_575
N2 K1 S1 130.36(10) 3_565 3_575
O1 K1 S1 117.15(8) 2 3_575
O3 K1 S1 103.77(8) 3_565 3_575
O5 K1 S1 50.39(7) 3_575 3_575
C8 K1 S1 78.80(11) 2 3_575
S1 K1 S1 116.87(5) 3_565 3_575
O4 K1 K1 87.70(9) 3_575 3_565
O3 K1 K1 39.86(8) . 3_565
N2 K1 K1 77.84(9) 3_565 3_565
O1 K1 K1 128.88(10) 2 3_565
O3 K1 K1 37.07(7) 3_565 3_565
O5 K1 K1 145.14(9) 3_575 3_565
C8 K1 K1 114.92(14) 2 3_565
S1 K1 K1 56.58(4) 3_565 3_565
S1 K1 K1 103.93(5) 3_575 3_565
S1 O3 K1 131.7(2) . .
S1 O3 K1 101.56(18) . 3_565
K1 O3 K1 103.07(12) . 3_565
C7 O1 K1 137.6(3) . 2_545
S1 O4 K1 128.4(2) . 3_575
C14 C13 C12 120.3(5) . .
C14 C13 S1 120.3(4) . .
C12 C13 S1 119.4(4) . .
O5 C16 N3 121.6(5) . .
O5 C16 N2 127.1(5) . .
N3 C16 N2 111.3(5) . .
O1 C7 N1 121.9(5) . .
O1 C7 C3 120.8(5) . .
N1 C7 C3 117.2(5) . .
C2 C3 C4 118.7(5) . .
C2 C3 C7 115.4(5) . .
C4 C3 C7 125.7(5) . .
C16 O5 K1 104.8(3) . 3_575
C13 C12 C11 118.9(5) . .
C13 C12 H12 120.6 . .
C11 C12 H12 120.6 . .
C16 N2 S1 120.0(3) . .
C16 N2 K1 136.2(3) . 3_565
S1 N2 K1 103.33(19) . 3_565
C16 N3 C17 122.9(5) . .
C16 N3 H3A 118.5 . .
C17 N3 H3A 118.5 . .
C14 C15 C10 121.8(5) . .
C14 C15 H15 119.1 . .
C10 C15 H15 119.1 . .
C4 O2 C23 120.9(4) . .
C15 C10 C11 117.3(5) . .
C15 C10 C9 119.9(5) . .
C11 C10 C9 122.7(5) . .
C7 N1 C8 122.5(5) . .
C7 N1 H1A 102(3) . .
C8 N1 H1A 119(3) . .
O2 C4 C5 122.4(5) . .
O2 C4 C3 118.2(5) . .
C5 C4 C3 119.4(5) . .
C10 C11 C12 121.6(5) . .
C10 C11 H11 119.2 . .
C12 C11 H11 119.2 . .
C13 C14 C15 120.1(5) . .
C13 C14 H14 120.0 . .
C15 C14 H14 120.0 . .
C3 C2 C1 121.2(5) . .
C3 C2 H2 119.4 . .
C1 C2 H2 119.4 . .
C17 C18 C19 111.2(5) . .
C17 C18 H18A 109.4 . .
C19 C18 H18A 109.4 . .
C17 C18 H18B 109.4 . .
C19 C18 H18B 109.4 . .
H18A C18 H18B 108.0 . .
C9 C8 N1 112.9(5) . .
C9 C8 K1 141.7(4) . 2_545
N1 C8 K1 105.4(4) . 2_545
C9 C8 H8A 109.0 . .
N1 C8 H8A 109.0 . .
K1 C8 H8A 57.6 2_545 .
C9 C8 H8B 109.0 . .
N1 C8 H8B 109.0 . .
K1 C8 H8B 54.3 2_545 .
H8A C8 H8B 107.8 . .
N3 C17 C18 109.9(4) . .
N3 C17 C22 113.3(5) . .
C18 C17 C22 110.3(4) . .
N3 C17 H17 107.7 . .
C18 C17 H17 107.7 . .
C22 C17 H17 107.7 . .
C21 C22 C17 111.9(5) . .
C21 C22 H22A 109.2 . .
C17 C22 H22A 109.2 . .
C21 C22 H22B 109.2 . .
C17 C22 H22B 109.2 . .
H22A C22 H22B 107.9 . .
C8 C9 C10 116.6(5) . .
C8 C9 H9B 108.1 . .
C10 C9 H9B 108.1 . .
C8 C9 H9A 108.1 . .
C10 C9 H9A 108.1 . .
H9B C9 H9A 107.3 . .
C6 C5 C4 120.6(6) . .
C6 C5 H5 119.7 . .
C4 C5 H5 119.7 . .
C20 C19 C18 111.0(5) . .
C20 C19 H19B 109.4 . .
C18 C19 H19B 109.4 . .
C20 C19 H19A 109.4 . .
C18 C19 H19A 109.4 . .
H19B C19 H19A 108.0 . .
O2 C23 H23A 109.5 . .
O2 C23 H23C 109.5 . .
H23A C23 H23C 109.5 . .
O2 C23 H23B 109.5 . .
H23A C23 H23B 109.5 . .
H23C C23 H23B 109.5 . .
C19 C20 C21 111.0(5) . .
C19 C20 H20A 109.4 . .
C21 C20 H20A 109.4 . .
C19 C20 H20B 109.4 . .
C21 C20 H20B 109.4 . .
H20A C20 H20B 108.0 . .
C1 C6 C5 120.0(6) . .
C1 C6 H6 120.0 . .
C5 C6 H6 120.0 . .
C6 C1 C2 120.2(6) . .
C6 C1 Cl1 119.5(5) . .
C2 C1 Cl1 120.3(5) . .
C22 C21 C20 110.7(5) . .
C22 C21 H21B 109.5 . .
C20 C21 H21B 109.5 . .
C22 C21 H21A 109.5 . .
C20 C21 H21A 109.5 . .
H21B C21 H21A 108.1 . .

loop_
_geom_bond_atom_site_label_1
_geom_bond_atom_site_label_2
_geom_bond_distance
_geom_bond_site_symmetry_2
S1 O4 1.448(4) .
S1 O3 1.450(4) .
S1 N2 1.576(4) .
S1 C13 1.778(5) .
S1 K1 3.540(2) 3_565
S1 K1 3.737(2) 3_575
K1 O4 2.660(4) 3_575
K1 O3 2.776(4) .
K1 N2 2.826(4) 3_565
K1 O1 2.855(4) 2
K1 O3 2.952(4) 3_565
K1 O5 3.025(4) 3_575
K1 C8 3.466(7) 2
K1 S1 3.540(2) 3_565
K1 S1 3.737(2) 3_575
K1 K1 4.486(3) 3_565
Cl1 C1 1.753(7) .
O3 K1 2.952(4) 3_565
O1 C7 1.228(6) .
O1 K1 2.855(4) 2_545
O4 K1 2.660(4) 3_575
C13 C14 1.370(7) .
C13 C12 1.380(6) .
C16 O5 1.228(6) .
C16 N3 1.356(6) .
C16 N2 1.391(7) .
C7 N1 1.324(7) .
C7 C3 1.527(7) .
C3 C2 1.363(7) .
C3 C4 1.398(7) .
O5 K1 3.025(4) 3_575
C12 C11 1.397(7) .
C12 H12 0.9300 .
N2 K1 2.826(4) 3_565
N3 C17 1.446(7) .
N3 H3A 0.8600 .
C15 C14 1.379(7) .
C15 C10 1.380(8) .
C15 H15 0.9300 .
O2 C4 1.358(7) .
O2 C23 1.441(7) .
C10 C11 1.392(8) .
C10 C9 1.516(8) .
N1 C8 1.515(8) .
N1 H1A 0.85(4) .
C4 C5 1.382(8) .
C11 H11 0.9300 .
C14 H14 0.9300 .
C2 C1 1.387(8) .
C2 H2 0.9300 .
C18 C17 1.506(7) .
C18 C19 1.541(8) .
C18 H18A 0.9700 .
C18 H18B 0.9700 .
C8 C9 1.413(9) .
C8 K1 3.466(7) 2_545
C8 H8A 0.9700 .
C8 H8B 0.9700 .
C17 C22 1.523(8) .
C17 H17 0.9800 .
C22 C21 1.511(8) .
C22 H22A 0.9700 .
C22 H22B 0.9700 .
C9 H9B 0.9700 .
C9 H9A 0.9700 .
C5 C6 1.378(8) .
C5 H5 0.9300 .
C19 C20 1.517(9) .
C19 H19B 0.9700 .
C19 H19A 0.9700 .
C23 H23A 0.9600 .
C23 H23C 0.9600 .
C23 H23B 0.9600 .
C20 C21 1.547(9) .
C20 H20A 0.9700 .
C20 H20B 0.9700 .
C6 C1 1.347(9) .
C6 H6 0.9300 .
C21 H21B 0.9700 .
C21 H21A 0.9700 .
